data_7031809
loop_
_publ_author_name
'Fabija\'nska, Ma\/lgorzata'
'Studzian, Kazimierz'
'Szmigiero, Leszek'
'Rybarczyk-Pirek, Agnieszka J'
'Pfitzner, Arno'
'Cebula-Obrzut, Barbara'
'Smolewski, Piotr'
'Zyner, El\.zbieta'
'Ochocki, Justyn'

_publ_section_title
;
 trans-Platinum(II) complex of 3-aminoflavone - synthesis, X-ray crystal
 structure and biological activities in vitro.
;
_journal_issue 3
_journal_name_full 'Dalton transactions (Cambridge, England : 2003)'
_journal_page_first 938
_journal_page_last 947
_journal_paper_doi 10.1039/c4dt01501k
_journal_volume 44
_journal_year 2015
_chemical_formula_sum 'C30 H22 Cl2 N2 O4 Pt'
_chemical_formula_weight 740.49
_chemical_name_systematic
;
?
;
_space_group_IT_number 2
_symmetry_cell_setting triclinic
_symmetry_space_group_name_Hall '-P 1'
_symmetry_space_group_name_H-M 'P -1'
_atom_sites_solution_hydrogens geom
_atom_sites_solution_primary direct
_atom_sites_solution_secondary difmap
_audit_creation_date 2011-02-04T10:52:55-00:00
_audit_creation_method 'WinGX routine CIF_UPDATE'
_cell_angle_alpha 85.511(7)
_cell_angle_beta 87.997(6)
_cell_angle_gamma 77.091(7)
_cell_formula_units_Z 1
_cell_length_a 6.9226(4)
_cell_length_b 9.2809(8)
_cell_length_c 11.0038(9)
_cell_measurement_temperature 123(2)
_cell_volume 686.88(9)
_computing_structure_refinement 'SHELXL-97 (Sheldrick, 1997)'
_diffrn_ambient_temperature 123(2)
_diffrn_measured_fraction_theta_full 0.982
_diffrn_measured_fraction_theta_max 0.982
_diffrn_radiation_monochromator graphite
_diffrn_radiation_type CuK\a
_diffrn_radiation_wavelength 1.54178
_diffrn_reflns_av_R_equivalents 0
_diffrn_reflns_av_unetI/netI 0.0434
_diffrn_reflns_limit_h_max 7
_diffrn_reflns_limit_h_min -7
_diffrn_reflns_limit_k_max 10
_diffrn_reflns_limit_k_min -10
_diffrn_reflns_limit_l_max 12
_diffrn_reflns_limit_l_min 0
_diffrn_reflns_number 2143
_diffrn_reflns_theta_full 62.45
_diffrn_reflns_theta_max 62.45
_diffrn_reflns_theta_min 4.03
_exptl_absorpt_coefficient_mu 11.669
_exptl_absorpt_correction_T_max 1.0618
_exptl_absorpt_correction_T_min 0.6745
_exptl_absorpt_correction_type refdelf
_exptl_absorpt_process_details
;
Parkin S,Moezzi B & Hope H, (1995) J. Appl. Cryst. 28, 53-56
Cubic fit to sin(theta)/lambda - 24 parameters
;
_exptl_crystal_density_diffrn 1.79
_exptl_crystal_density_method 'not measured'
_exptl_crystal_F_000 360
_exptl_crystal_size_max 0.16
_exptl_crystal_size_mid 0.08
_exptl_crystal_size_min 0.05
_refine_diff_density_max 1.315
_refine_diff_density_min -1.783
_refine_diff_density_rms 0.168
_refine_ls_extinction_method none
_refine_ls_goodness_of_fit_ref 1.144
_refine_ls_hydrogen_treatment constr
_refine_ls_matrix_type full
_refine_ls_number_parameters 178
_refine_ls_number_reflns 2143
_refine_ls_number_restraints 0
_refine_ls_restrained_S_all 1.144
_refine_ls_R_factor_all 0.0347
_refine_ls_R_factor_gt 0.0309
_refine_ls_shift/su_max 0
_refine_ls_shift/su_mean 0
_refine_ls_structure_factor_coef Fsqd
_refine_ls_weighting_details 'calc w=1/[\s^2^(Fo^2^)+(0.0385P)^2^+2.2388P] where P=(Fo^2^+2Fc^2^)/3'
_refine_ls_weighting_scheme calc
_refine_ls_wR_factor_gt 0.0742
_refine_ls_wR_factor_ref 0.0811
_reflns_number_gt 2068
_reflns_number_total 2143
_reflns_threshold_expression >2sigma(I)
_cod_data_source_file c4dt01501k2.cif
_cod_data_source_block publg271
_cod_depositor_comments 'Adding full bibliography for 7031809.cif.'
_cod_database_code 7031809

loop_
_symmetry_equiv_pos_as_xyz
'x, y, z'
'-x, -y, -z'

loop_
_atom_site_label
_atom_site_type_symbol
_atom_site_fract_x
_atom_site_fract_y
_atom_site_fract_z
_atom_site_U_iso_or_equiv
_atom_site_adp_type
_atom_site_occupancy
_atom_site_symmetry_multiplicity
_atom_site_calc_flag
_atom_site_refinement_flags
Pt1 Pt 0 0.5 0.5 0.02284(15) Uani 1 2 d S
C11 C -0.0573(9) 0.8897(6) 0.2978(5) 0.0249(13) Uani 1 1 d .
C12 C -0.2187(9) 0.8318(7) 0.3343(5) 0.0263(14) Uani 1 1 d .
H12 H -0.2073 0.7276 0.3422 0.032 Uiso 1 1 calc R
C13 C -0.3981(10) 0.9274(7) 0.3593(6) 0.0310(15) Uani 1 1 d .
H13 H -0.5097 0.8881 0.3847 0.037 Uiso 1 1 calc R
C14 C -0.4160(10) 1.0790(7) 0.3478(5) 0.0300(15) Uani 1 1 d .
H14 H -0.5395 1.1433 0.3651 0.036 Uiso 1 1 calc R
C15 C -0.2560(10) 1.1366(7) 0.3114(5) 0.0281(14) Uani 1 1 d .
H15 H -0.2689 1.241 0.3039 0.034 Uiso 1 1 calc R
C16 C -0.0752(10) 1.0438(7) 0.2852(6) 0.0303(14) Uani 1 1 d .
H16 H 0.0353 1.0841 0.2591 0.036 Uiso 1 1 calc R
C2 C 0.1339(9) 0.7922(6) 0.2645(5) 0.0220(13) Uani 1 1 d .
C3 C 0.2435(9) 0.6784(6) 0.3342(5) 0.0208(12) Uani 1 1 d .
C4 C 0.4309(9) 0.5913(6) 0.2916(5) 0.0227(13) Uani 1 1 d .
C10 C 0.4906(9) 0.6354(7) 0.1681(5) 0.0262(14) Uani 1 1 d .
C9 C 0.3734(9) 0.7565(7) 0.1037(5) 0.0266(14) Uani 1 1 d .
C5 C 0.6688(10) 0.5636(7) 0.1121(6) 0.0311(15) Uani 1 1 d .
H5 H 0.753 0.4813 0.1542 0.037 Uiso 1 1 calc R
C6 C 0.7206(10) 0.6112(8) -0.0011(6) 0.0384(17) Uani 1 1 d .
H6 H 0.84 0.5608 -0.0382 0.046 Uiso 1 1 calc R
C7 C 0.6008(11) 0.7337(8) -0.0642(6) 0.0416(18) Uani 1 1 d .
H7 H 0.6401 0.7661 -0.1434 0.05 Uiso 1 1 calc R
C8 C 0.4266(10) 0.8075(8) -0.0124(6) 0.0353(16) Uani 1 1 d .
H8 H 0.3447 0.891 -0.0546 0.042 Uiso 1 1 calc R
Cl1 Cl 0.0928(2) 0.37542(15) 0.32746(12) 0.0273(3) Uani 1 1 d .
N3 N 0.1871(7) 0.6423(5) 0.4584(4) 0.0237(11) Uani 1 1 d .
H3B H 0.13 0.7304 0.4912 0.028 Uiso 1 1 calc R
H3A H 0.3025 0.6037 0.4999 0.028 Uiso 1 1 calc R
O1 O 0.1973(6) 0.8333(4) 0.1508(3) 0.0266(9) Uani 1 1 d .
O4 O 0.5338(6) 0.4915(4) 0.3566(3) 0.0257(9) Uani 1 1 d .

loop_
_atom_site_aniso_label
_atom_site_aniso_U_11
_atom_site_aniso_U_22
_atom_site_aniso_U_33
_atom_site_aniso_U_23
_atom_site_aniso_U_13
_atom_site_aniso_U_12
Pt1 0.0205(2) 0.0240(2) 0.0214(2) -0.00062(13) 0.00441(14) -0.00024(15)
C11 0.024(3) 0.027(3) 0.018(3) -0.002(2) -0.001(3) 0.006(3)
C12 0.024(3) 0.024(3) 0.031(3) 0.003(3) 0.005(3) -0.008(3)
C13 0.026(4) 0.038(4) 0.026(3) -0.002(3) 0.006(3) -0.003(3)
C14 0.023(4) 0.034(4) 0.025(3) -0.003(3) 0.003(3) 0.009(3)
C15 0.034(4) 0.025(3) 0.022(3) 0.000(2) 0.000(3) 0.000(3)
C16 0.029(4) 0.026(3) 0.032(3) -0.004(3) 0.000(3) 0.001(3)
C2 0.026(3) 0.024(3) 0.018(3) 0.000(2) 0.006(3) -0.011(3)
C3 0.023(3) 0.021(3) 0.017(3) -0.003(2) 0.005(2) -0.001(3)
C4 0.019(3) 0.025(3) 0.024(3) -0.003(2) 0.002(3) -0.004(3)
C10 0.028(4) 0.029(3) 0.021(3) -0.002(2) 0.003(3) -0.005(3)
C9 0.024(3) 0.029(3) 0.024(3) -0.003(3) 0.005(3) 0.001(3)
C5 0.023(3) 0.039(4) 0.025(3) 0.000(3) 0.002(3) 0.004(3)
C6 0.028(4) 0.053(4) 0.026(3) -0.003(3) 0.010(3) 0.006(3)
C7 0.035(4) 0.056(5) 0.025(3) 0.005(3) 0.010(3) 0.002(4)
C8 0.033(4) 0.039(4) 0.028(3) 0.006(3) 0.002(3) 0.000(3)
Cl1 0.0261(8) 0.0304(7) 0.0257(7) -0.0061(6) 0.0073(6) -0.0063(6)
N3 0.023(3) 0.023(2) 0.020(2) -0.0024(19) 0.003(2) 0.006(2)
O1 0.023(2) 0.028(2) 0.024(2) 0.0027(17) 0.0060(18) 0.0012(18)
O4 0.017(2) 0.030(2) 0.024(2) 0.0023(18) 0.0053(18) 0.0025(19)

loop_
_atom_type_symbol
_atom_type_description
_atom_type_scat_dispersion_real
_atom_type_scat_dispersion_imag
_atom_type_scat_source
C C 0.0181 0.0091 'International Tables Vol C Tables 4.2.6.8 and 6.1.1.4'
H H 0 0 'International Tables Vol C Tables 4.2.6.8 and 6.1.1.4'
Cl Cl 0.3639 0.7018 'International Tables Vol C Tables 4.2.6.8 and 6.1.1.4'
N N 0.0311 0.018 'International Tables Vol C Tables 4.2.6.8 and 6.1.1.4'
O O 0.0492 0.0322 'International Tables Vol C Tables 4.2.6.8 and 6.1.1.4'
Pt Pt -4.5932 6.9264 'International Tables Vol C Tables 4.2.6.8 and 6.1.1.4'

loop_
_geom_angle_atom_site_label_1
_geom_angle_atom_site_label_2
_geom_angle_atom_site_label_3
_geom_angle
_geom_angle_site_symmetry_1
_geom_angle_site_symmetry_3
N3 Pt1 N3 180.00(17) 2_566 .
N3 Pt1 Cl1 87.32(13) 2_566 .
N3 Pt1 Cl1 92.68(13) . .
N3 Pt1 Cl1 92.68(13) 2_566 2_566
N3 Pt1 Cl1 87.32(13) . 2_566
Cl1 Pt1 Cl1 180.00(3) . 2_566
C12 C11 C16 120.2(6) . .
C12 C11 C2 121.1(5) . .
C16 C11 C2 118.6(6) . .
C11 C12 C13 119.3(6) . .
C14 C13 C12 120.7(6) . .
C15 C14 C13 120.1(6) . .
C14 C15 C16 120.5(6) . .
C15 C16 C11 119.2(6) . .
C3 C2 O1 121.4(5) . .
C3 C2 C11 127.3(5) . .
O1 C2 C11 111.2(5) . .
C2 C3 N3 122.0(5) . .
C2 C3 C4 122.2(5) . .
N3 C3 C4 115.7(5) . .
O4 C4 C3 122.1(5) . .
O4 C4 C10 123.0(5) . .
C3 C4 C10 114.8(5) . .
C9 C10 C5 117.7(5) . .
C9 C10 C4 119.6(5) . .
C5 C10 C4 122.6(5) . .
O1 C9 C10 121.9(5) . .
O1 C9 C8 115.8(5) . .
C10 C9 C8 122.3(6) . .
C6 C5 C10 120.5(6) . .
C5 C6 C7 120.9(6) . .
C8 C7 C6 120.5(6) . .
C7 C8 C9 118.2(6) . .
C3 N3 Pt1 121.7(4) . .
C2 O1 C9 120.0(4) . .

loop_
_geom_bond_atom_site_label_1
_geom_bond_atom_site_label_2
_geom_bond_distance
_geom_bond_site_symmetry_2
Pt1 N3 2.064(5) 2_566
Pt1 N3 2.064(5) .
Pt1 Cl1 2.2980(14) .
Pt1 Cl1 2.2980(14) 2_566
C11 C12 1.379(9) .
C11 C16 1.405(8) .
C11 C2 1.479(8) .
C12 C13 1.388(9) .
C13 C14 1.380(9) .
C14 C15 1.369(9) .
C15 C16 1.386(9) .
C2 C3 1.355(8) .
C2 O1 1.366(7) .
C3 N3 1.443(7) .
C3 C4 1.451(8) .
C4 O4 1.231(7) .
C4 C10 1.460(8) .
C10 C9 1.390(8) .
C10 C5 1.410(9) .
C9 O1 1.374(7) .
C9 C8 1.394(9) .
C5 C6 1.352(9) .
C6 C7 1.399(10) .
C7 C8 1.376(10) .

loop_
_geom_torsion_atom_site_label_1
_geom_torsion_atom_site_label_2
_geom_torsion_atom_site_label_3
_geom_torsion_atom_site_label_4
_geom_torsion
_geom_torsion_site_symmetry_1
C16 C11 C12 C13 -0.5(9) .
C2 C11 C12 C13 -177.1(5) .
C11 C12 C13 C14 0.1(9) .
C12 C13 C14 C15 0.0(9) .
C13 C14 C15 C16 0.3(9) .
C14 C15 C16 C11 -0.7(9) .
C12 C11 C16 C15 0.8(9) .
C2 C11 C16 C15 177.4(5) .
C12 C11 C2 C3 -56.5(8) .
C16 C11 C2 C3 126.8(6) .
C12 C11 C2 O1 125.6(6) .
C16 C11 C2 O1 -51.1(7) .
O1 C2 C3 N3 174.3(5) .
C11 C2 C3 N3 -3.4(9) .
O1 C2 C3 C4 -1.7(9) .
C11 C2 C3 C4 -179.4(5) .
C2 C3 C4 O4 177.3(6) .
N3 C3 C4 O4 1.1(8) .
C2 C3 C4 C10 -0.4(8) .
N3 C3 C4 C10 -176.6(5) .
O4 C4 C10 C9 -175.2(6) .
C3 C4 C10 C9 2.5(8) .
O4 C4 C10 C5 2.0(9) .
C3 C4 C10 C5 179.7(6) .
C5 C10 C9 O1 180.0(5) .
C4 C10 C9 O1 -2.7(9) .
C5 C10 C9 C8 0.0(9) .
C4 C10 C9 C8 177.4(6) .
C9 C10 C5 C6 -0.8(10) .
C4 C10 C5 C6 -178.0(6) .
C10 C5 C6 C7 1.0(11) .
C5 C6 C7 C8 -0.5(12) .
C6 C7 C8 C9 -0.2(11) .
O1 C9 C8 C7 -179.5(6) .
C10 C9 C8 C7 0.5(10) .
C2 C3 N3 Pt1 88.0(6) .
C4 C3 N3 Pt1 -95.8(5) .
Cl1 Pt1 N3 C3 27.3(4) .
Cl1 Pt1 N3 C3 -152.7(4) 2_566
C3 C2 O1 C9 1.6(8) .
C11 C2 O1 C9 179.6(5) .
C10 C9 O1 C2 0.7(8) .
C8 C9 O1 C2 -179.4(5) .
